data_1544827
loop_
_publ_author_name
'Roszak, Kinga'
'Katrusiak, Andrzej'
'Dega-Szafran, Zofia'
'Komasa, Anna'
'Kowalczyk, Iwona'
'Szafran, Miros\/law'

_publ_contact_author_address
;
Faculty of Chemistry,
Adam Mickiewicz University,
Umultowska 89b, 61-614 Pozna\'n
Poland
;
_publ_contact_author_email katran@amu.edu.pl
_publ_contact_author_fax +48(61)8291555
_publ_contact_author_name
;
Andrzej Katrusiak
;
_publ_contact_author_phone +48(61)8291590
_publ_section_title
;
 Conformational flexibility and pseudosymmetric aggregation in a betainium
 salt hydrate
;
_journal_name_full 'Structural Chemistry'
_journal_paper_doi 10.1007/s11224-016-0889-4
_journal_year 2016
_chemical_formula_moiety 'C10 H14 N O2, I, H2 O'
_chemical_formula_sum 'C10 H16 I N O3'
_chemical_formula_weight 325.14
_chemical_name_common
;
3-(trimethylammonium)-benzoic acid iodide hydrate
;
_chemical_name_systematic
;
3-(trimethylammonium)-benzoic acid iodide hydrate
;
_space_group_IT_number 7
_symmetry_cell_setting monoclinic
_symmetry_space_group_name_Hall 'P -2yc'
_symmetry_space_group_name_H-M 'P 1 c 1'
_atom_sites_solution_hydrogens geom
_atom_sites_solution_primary direct
_atom_sites_solution_secondary difmap
_audit_creation_method SHELXL
_cell_angle_alpha 90.00
_cell_angle_beta 118.711(4)
_cell_angle_gamma 90.00
_cell_formula_units_Z 8
_cell_length_a 19.4439(6)
_cell_length_b 7.68010(10)
_cell_length_c 19.4527(5)
_cell_measurement_reflns_used 8421
_cell_measurement_temperature 130(2)
_cell_measurement_theta_max 26.29
_cell_measurement_theta_min 1.19
_cell_volume 2547.75(15)
_computing_cell_refinement 'Bruker FRAMBO'
_computing_data_collection 'Bruker FRAMBO'
_computing_data_reduction 'Bruker SHELXTL'
_computing_molecular_graphics
;X-Seed (Barbour, 2001) 
and POV-Ray (Persistence of Vision, 2004)
Mercury (2008)
;
_computing_publication_material 'SHELXL (Sheldrick, 2014)'
_computing_structure_refinement 'SHELXL (Sheldrick, 2014)'
_computing_structure_solution 'SHELXS (Sheldrick, 2014)'
_diffrn_ambient_temperature 130(2)
_diffrn_measured_fraction_theta_full 0.957
_diffrn_measured_fraction_theta_max 0.957
_diffrn_measurement_device_type 'multiwire proportional'
_diffrn_measurement_method 'phi and omega scans'
_diffrn_radiation_monochromator graphite
_diffrn_radiation_source 'fine-focus sealed tube'
_diffrn_radiation_type MoK\a
_diffrn_radiation_wavelength 0.71073
_diffrn_reflns_av_R_equivalents 0.0723
_diffrn_reflns_av_sigmaI/netI 0.0425
_diffrn_reflns_limit_h_max 24
_diffrn_reflns_limit_h_min -20
_diffrn_reflns_limit_k_max 9
_diffrn_reflns_limit_k_min -9
_diffrn_reflns_limit_l_max 23
_diffrn_reflns_limit_l_min -22
_diffrn_reflns_number 20614
_diffrn_reflns_theta_full 26.00
_diffrn_reflns_theta_max 26.29
_diffrn_reflns_theta_min 1.19
_exptl_absorpt_coefficient_mu 2.503
_exptl_absorpt_correction_T_max 0.779
_exptl_absorpt_correction_T_min 0.684
_exptl_absorpt_correction_type multi-scan
_exptl_absorpt_process_details
; 
Correction for absorption was made using XEMP (SHELXTL, 
Sheldrick (2014).
;
_exptl_crystal_colour colourless
_exptl_crystal_density_diffrn 1.695
_exptl_crystal_density_method 'not measured'
_exptl_crystal_description plate
_exptl_crystal_F_000 1280
_exptl_crystal_size_max 0.25
_exptl_crystal_size_mid 0.13
_exptl_crystal_size_min 0.10
_refine_diff_density_max 2.145
_refine_diff_density_min -2.467
_refine_diff_density_rms 0.219
_refine_ls_abs_structure_details 'Flack H D (1983), Acta Cryst. A39, 876-881'
_refine_ls_abs_structure_Flack 0.1(1)
_refine_ls_extinction_expression Fc^*^=kFc[1+0.001xFc^2^\l^3^/sin(2\q)]^-1/4^
_refine_ls_extinction_method SHELXL
_refine_ls_goodness_of_fit_ref 1.042
_refine_ls_hydrogen_treatment constr
_refine_ls_matrix_type full
_refine_ls_number_parameters 554
_refine_ls_number_reflns 8421
_refine_ls_number_restraints 36
_refine_ls_restrained_S_all 1.048
_refine_ls_R_factor_all 0.0583
_refine_ls_R_factor_gt 0.0464
_refine_ls_shift/su_max 0.000
_refine_ls_shift/su_mean 0.000
_refine_ls_structure_factor_coef Fsqd
_refine_ls_weighting_details 'calc w=1/[\s^2^(Fo^2^)+(0.0918P)^2^+0.1352P] where P=(Fo^2^+2Fc^2^)/3'
_refine_ls_weighting_scheme calc
_refine_ls_wR_factor_gt 0.1523
_refine_ls_wR_factor_ref 0.1553
_reflns_number_gt 7928
_reflns_number_total 8421
_reflns_threshold_expression >2sigma(I)
_journal_article_reference 'Structural Chemistry'
_cod_data_source_file CIF.cif
_cod_data_source_block 130K
_cod_original_sg_symbol_H-M Pc
_cod_database_code 1544827

loop_
_symmetry_equiv_pos_as_xyz
'x, y, z'
'x, -y, z+1/2'

loop_
_atom_site_label
_atom_site_type_symbol
_atom_site_fract_x
_atom_site_fract_y
_atom_site_fract_z
_atom_site_U_iso_or_equiv
_atom_site_adp_type
_atom_site_occupancy
_atom_site_symmetry_multiplicity
_atom_site_calc_flag
_atom_site_refinement_flags
_atom_site_disorder_assembly
_atom_site_disorder_group
I1 I 0.13425(3) 0.97510(9) 0.17983(3) 0.0190(2) Uani 1 1 d U . .
I2 I -0.18744(4) 0.48423(9) 0.01090(4) 0.0224(2) Uani 1 1 d U . .
I3 I 0.30201(4) 0.52590(10) -0.00067(4) 0.0254(3) Uani 1 1 d U . .
I4 I 0.62334(5) 0.98620(10) 0.66826(5) 0.0287(3) Uani 1 1 d U . .
O1 O -0.12160(8) 0.8550(4) -0.13340(7) 0.0247(18) Uani 1 1 d U . .
H1 H -0.1598 0.8035 -0.1365 0.037 Uiso 1 1 calc R . .
O2 O -0.15650(2) 1.05700(2) -0.0705(2) 0.0470(3) Uani 1 1 d U . .
C7 C -0.11390(5) 1.00800(3) -0.09890(6) 0.0170(2) Uani 1 1 d U . .
C1 C -0.03550(6) 1.09720(13) -0.07330(6) 0.01300(2) Uani 1 1 d U . .
C2 C -0.01720(6) 1.25190(13) -0.02800(5) 0.01300(2) Uani 1 1 d U . .
H2 H -0.05140 1.29820 -0.01190 0.0150 Uiso 1 1 calc R . .
C3 C 0.05820(5) 1.33570(13) -0.00760(5) 0.010000(19) Uani 1 1 d U . .
C4 C 0.10550(5) 1.27870(13) -0.03930(5) 0.009400(18) Uani 1 1 d U . .
H4 H 0.15130 1.33770 -0.02860 0.0110 Uiso 1 1 calc R . .
C5 C 0.08240(6) 1.13150(14) -0.08730(6) 0.01700(2) Uani 1 1 d U . .
H5 H 0.11150 1.09480 -0.11100 0.0210 Uiso 1 1 calc R . .
C6 C 0.01490(8) 1.03830(16) -0.09970(7) 0.024000(3) Uani 1 1 d U . .
H6 H 0.00390 0.9332 -0.1266 0.029 Uiso 1 1 calc R . .
N1 N 0.07640(6) 1.49590(11) 0.04010(6) 0.01600(2) Uani 1 1 d U . .
C8 C 0.02580(6) 1.52790(11) 0.07790(5) 0.02470(18) Uani 1 1 d U . .
H8A H -0.02620 1.55810 0.03840 0.037 Uiso 1 1 calc R . .
H8B H 0.04750 1.62170 0.11480 0.037 Uiso 1 1 calc R . .
H8C H 0.02390 1.42440 0.10460 0.037 Uiso 1 1 calc R . .
C9 C 0.16280(4) 1.46810(8) 0.11050(4) 0.00770(12) Uani 1 1 d U . .
H9A H 0.16430 1.36450 0.13880 0.012 Uiso 1 1 calc R . .
H9B H 0.17760 1.56650 0.14510 0.012 Uiso 1 1 calc R . .
H9C H 0.19880 1.45640 0.09000 0.012 Uiso 1 1 calc R . .
C10 C 0.07750(4) 1.64510(8) -0.00340(3) 0.00700(12) Uani 1 1 d U . .
H10A H 0.11820 1.63200 -0.01750 0.011 Uiso 1 1 calc R . .
H10B H 0.08720 1.74770 0.02820 0.011 Uiso 1 1 calc R . .
H10C H 0.02770 1.65580 -0.05000 0.011 Uiso 1 1 calc R . .
O11 O 0.06970(5) 1.54130(12) 0.26604(6) 0.03100(2) Uani 1 1 d U . .
H11 H 0.10680 1.47390 0.28160 0.047 Uiso 1 1 calc RD . .
O12 O 0.02600(5) 1.34410(11) 0.31670(5) 0.03400(2) Uani 1 1 d U . .
C17 C 0.01800(7) 1.47950(11) 0.28460(7) 0.01600(2) Uani 1 1 d U . .
C11 C -0.05280(6) 1.59500(13) 0.26370(5) 0.01300(19) Uani 1 1 d U . .
C12 C -0.06410(6) 1.74900(13) 0.21370(5) 0.01400(2) Uani 1 1 d U . .
H12 H -0.02730 1.77850 0.1980 0.017 Uiso 1 1 calc R . .
C13 C -0.12690(7) 1.84140(17) 0.19230(7) 0.02500(3) Uani 1 1 d U . .
C14 C -0.18120(7) 1.80770(17) 0.21750(7) 0.02800(3) Uani 1 1 d U . .
H14 H -0.22380 1.88050 0.20500 0.033 Uiso 1 1 calc R . .
C15 C -0.16760(6) 1.65120(13) 0.26490(6) 0.01300(2) Uani 1 1 d U . .
H15 H -0.2039 1.6226 0.2813 0.016 Uiso 1 1 calc R . .
C16 C -0.10450(7) 1.54490(15) 0.28620(7) 0.019000(2) Uani 1 1 d U . .
H16 H -0.0979 1.4435 0.3148 0.023 Uiso 1 1 calc R . .
N2 N -0.14250(6) 1.99130(11) 0.14120(6) 0.015000(2) Uani 1 1 d U . .
C18 C -0.07690(8) 2.04810(15) 0.13150(7) 0.034000(3) Uani 1 1 d U . .
H18A H -0.0313 2.0599 0.1820 0.052 Uiso 1 1 calc R . .
H18B H -0.0890 2.1585 0.1051 0.052 Uiso 1 1 calc R . .
H18C H -0.0668 1.9639 0.1010 0.052 Uiso 1 1 calc R . .
C19 C -0.21250(9) 1.97630(17) 0.07250(9) 0.041000(4) Uani 1 1 d U . .
H19A H -0.2114 1.8736 0.0449 0.062 Uiso 1 1 calc R . .
H19B H -0.2199 2.0769 0.0404 0.062 Uiso 1 1 calc R . .
H19C H -0.2549 1.9680 0.0844 0.062 Uiso 1 1 calc R . .
C20 C -0.15510(8) 2.15670(17) 0.18400(8) 0.036000(3) Uani 1 1 d U . .
H20A H -0.2004 2.1385 0.1906 0.054 Uiso 1 1 calc R . .
H20B H -0.1627 2.2588 0.1526 0.054 Uiso 1 1 calc R . .
H20C H -0.1097 2.1721 0.2343 0.054 Uiso 1 1 calc R . .
O21 O 0.551600(4) 1.63100(3) 0.312600(4) 0.03900(6) Uani 1 1 d DU . .
H21 H 0.5979 1.6568 0.3314 0.059 Uiso 1 1 calc RD . .
O22 O 0.59450(6) 1.4280(4) 0.2648(7) 0.0570(8) Uani 1 1 d DU . .
C27 C 0.53810(9) 1.4830(4) 0.2720(2) 0.0430(1) Uani 1 1 d DU . .
C21 C 0.46640(7) 1.40500(15) 0.25110(7) 0.02000(2) Uani 1 1 d U . .
C22 C 0.44600(6) 1.26180(14) 0.20370(6) 0.02000(2) Uani 1 1 d U . .
H22 H 0.4769 1.2288 0.1813 0.024 Uiso 1 1 calc R . .
C23 C 0.38560(7) 1.17600(4) 0.18170(8) 0.0480(6) Uani 1 1 d U . .
C24 C 0.33590(7) 1.22500(17) 0.21430(7) 0.03200(3) Uani 1 1 d U . .
H24 H 0.2910 1.1601 0.2017 0.038 Uiso 1 1 calc R . .
C25 C 0.35050(7) 1.37600(16) 0.25890(7) 0.02600(3) Uani 1 1 d U . .
H25 H 0.3144 1.4140 0.2741 0.031 Uiso 1 1 calc R . .
C26 C 0.41780(7) 1.46820(14) 0.28030(6) 0.01500(2) Uani 1 1 d U . .
H26 H 0.4306 1.5663 0.3121 0.018 Uiso 1 1 calc R . .
N3 N 0.3592(5) 1.0080(2) 0.1378(4) 0.033(5) Uani 1 1 d U . .
C28 C 0.37890(10) 1.02330(18) 0.07310(9) 0.02700(3) Uani 1 1 d U . .
H28A H 0.3605 1.1315 0.0456 0.040 Uiso 1 1 calc R . .
H28B H 0.3551 0.9283 0.0373 0.040 Uiso 1 1 calc R . .
H28C H 0.4349 1.0169 0.0951 0.040 Uiso 1 1 calc R . .
C29 C 0.28020(11) 0.9690(3) 0.10040(15) 0.01900(2) Uani 1 1 d DU . .
H29A H 0.2682 0.9236 0.1394 0.028 Uiso 1 1 calc R . .
H29B H 0.2691 0.8821 0.0609 0.028 Uiso 1 1 calc R . .
H29C H 0.2488 1.0704 0.0768 0.028 Uiso 1 1 calc R . .
C30 C 0.41160(10) 0.8600(2) 0.18500(9) 0.01050(19) Uani 1 1 d U . .
H30A H 0.4621 0.9043 0.2224 0.016 Uiso 1 1 calc R . .
H30B H 0.4178 0.7776 0.1513 0.016 Uiso 1 1 calc R . .
H30C H 0.3877 0.8033 0.2122 0.016 Uiso 1 1 calc R . .
O31 O 0.35750(4) 1.05200(11) 0.40920(5) 0.021500(19) Uani 1 1 d DU . .
H31 H 0.3223 0.9819 0.3996 0.032 Uiso 1 1 calc R . .
O32 O 0.40610(5) 0.83500(10) 0.36340(5) 0.03000(2) Uani 1 1 d DU . .
C37 C 0.41070(7) 0.98030(11) 0.39320(8) 0.02300(3) Uani 1 1 d DU . .
C31 C 0.47960(6) 1.09670(15) 0.41880(6) 0.01800(2) Uani 1 1 d U . .
C32 C 0.49090(6) 1.23930(14) 0.45940(6) 0.01800(2) Uani 1 1 d U . .
H32 H 0.4544 1.2740 0.4747 0.022 Uiso 1 1 calc R . .
C33 C 0.56170(5) 1.34510(14) 0.48100(5) 0.01000(2) Uani 1 1 d U . .
C34 C 0.61500(6) 1.29300(13) 0.45810(5) 0.01200(2) Uani 1 1 d U . .
H34 H 0.6603 1.3592 0.4742 0.015 Uiso 1 1 calc R . .
C35 C 0.60570(8) 1.15230(18) 0.41380(7) 0.03300(3) Uani 1 1 d U . .
H35 H 0.6420 1.1211 0.3977 0.040 Uiso 1 1 calc R . .
C36 C 0.53600(7) 1.05290(16) 0.39280(7) 0.02200(2) Uani 1 1 d U . .
H36 H 0.5264 0.9557 0.3609 0.026 Uiso 1 1 calc R . .
N4 N 0.57870(6) 1.51100(11) 0.53230(6) 0.01700(2) Uani 1 1 d U . .
C38 C 0.51810(7) 1.53080(15) 0.56190(7) 0.02700(2) Uani 1 1 d U . .
H38A H 0.4674 1.5548 0.5183 0.040 Uiso 1 1 calc R . .
H38B H 0.5335 1.6251 0.5987 0.040 Uiso 1 1 calc R . .
H38C H 0.5159 1.4249 0.5869 0.040 Uiso 1 1 calc R . .
C39 C 0.58470(6) 1.66000(14) 0.49420(6) 0.019000(2) Uani 1 1 d U . .
H39A H 0.6241 1.6424 0.4787 0.028 Uiso 1 1 calc R . .
H39B H 0.5988 1.7577 0.5292 0.028 Uiso 1 1 calc R . .
H39C H 0.5352 1.6823 0.4487 0.028 Uiso 1 1 calc R . .
C40 C 0.65810(6) 1.47550(11) 0.61210(6) 0.010500(19) Uani 1 1 d U . .
H40A H 0.6533 1.3689 0.6351 0.016 Uiso 1 1 calc R . .
H40B H 0.6675 1.5700 0.6478 0.016 Uiso 1 1 calc R . .
H40C H 0.7011 1.4664 0.6011 0.016 Uiso 1 1 calc R . .
O4W O 0.23910(5) 0.84690(12) 0.37700(5) 0.03100(2) Uani 1 1 d GU . .
H14W H 0.2205 0.7935 0.4027 0.046 Uiso 1 1 d G . .
H24W H 0.2169 0.8099 0.3302 0.046 Uiso 1 1 d G . .
O1W O -0.24680(5) 0.67820(13) -0.17220(6) 0.03900(2) Uani 1 1 d GU . .
H11W H -0.2609 0.6558 -0.1381 0.059 Uiso 1 1 d GD . .
H21W H -0.2865 0.7097 -0.2146 0.059 Uiso 1 1 d GD . .
O3W O 0.67820(5) 1.81950(12) 0.35320(6) 0.037000(2) Uani 1 1 d GU . .
H13W H 0.7233 1.7735 0.3726 0.056 Uiso 1 1 d GD . .
H23W H 0.6733 1.8931 0.3187 0.056 Uiso 1 1 d GD . .
O2W O 0.19440(5) 1.35300(12) 0.30130(5) 0.028500(19) Uani 1 1 d GU . .
H12W H 0.2251 1.3679 0.3497 0.043 Uiso 1 1 d G . .
H22W H 0.1895 1.2445 0.2911 0.043 Uiso 1 1 d GD . .

loop_
_atom_site_aniso_label
_atom_site_aniso_U_11
_atom_site_aniso_U_22
_atom_site_aniso_U_33
_atom_site_aniso_U_23
_atom_site_aniso_U_13
_atom_site_aniso_U_12
I1 0.0206(5) 0.0166(3) 0.0176(5) -0.0035(5) 0.0073(3) -0.0042(4)
I2 0.0236(6) 0.0164(3) 0.0267(6) 0.0019(4) 0.0116(5) 0.0075(4)
I3 0.0317(7) 0.0190(3) 0.0250(6) -0.0031(5) 0.0131(5) -0.0054(5)
I4 0.0373(8) 0.0155(3) 0.0425(9) -0.0041(4) 0.0266(7) -0.0062(4)
O1 0.033(3) 0.021(3) 0.027(3) -0.014(2) 0.020(2) -0.015(2)
O2 0.045(4) 0.049(4) 0.052(4) -0.013(3) 0.027(3) 0.000(3)
C7 0.024(4) 0.017(3) 0.008(3) 0.000(2) 0.007(3) -0.003(3)
C1 0.020(3) 0.007(3) 0.011(3) 0.004(2) 0.006(2) 0.000(2)
C2 0.017(3) 0.012(3) 0.009(3) -0.004(2) 0.006(2) 0.000(2)
C3 0.011(2) 0.009(2) 0.010(2) -0.0006(9) 0.0046(12) 0.0002(9)
C4 0.012(3) 0.013(3) 0.008(3) -0.003(2) 0.008(2) -0.001(2)
C5 0.021(3) 0.017(3) 0.017(3) 0.000(3) 0.011(3) 0.003(3)
C6 0.032(4) 0.016(3) 0.020(4) 0.000(3) 0.010(3) -0.001(3)
N1 0.020(4) 0.015(3) 0.013(3) -0.005(2) 0.008(3) -0.004(2)
C8 0.022(3) 0.027(3) 0.024(3) -0.016(2) 0.011(3) -0.003(2)
C9 0.0079(15) 0.0068(15) 0.0071(15) 0.0007(9) 0.0025(10) -0.0004(9)
C10 0.0075(14) 0.0060(14) 0.0065(14) 0.0000(9) 0.0025(9) -0.0005(9)
O11 0.036(4) 0.026(3) 0.035(3) 0.011(2) 0.019(3) 0.001(2)
O12 0.038(3) 0.024(3) 0.041(3) 0.009(3) 0.020(3) 0.008(3)
C17 0.023(4) 0.012(3) 0.012(3) -0.001(2) 0.008(3) 0.000(2)
C11 0.020(3) 0.009(3) 0.009(3) 0.002(2) 0.007(2) -0.005(2)
C12 0.017(3) 0.015(3) 0.008(3) 0.003(2) 0.005(2) -0.002(3)
C13 0.032(4) 0.024(4) 0.019(4) 0.000(3) 0.012(3) -0.003(3)
C14 0.028(4) 0.025(4) 0.028(4) 0.002(3) 0.013(3) 0.000(3)
C15 0.013(3) 0.012(3) 0.014(3) 0.000(2) 0.006(2) -0.003(2)
C16 0.026(4) 0.013(3) 0.019(4) 0.002(3) 0.010(3) -0.002(3)
N2 0.019(3) 0.012(3) 0.010(3) 0.005(2) 0.003(2) 0.003(2)
C18 0.040(4) 0.030(4) 0.036(4) 0.009(3) 0.020(3) 0.004(3)
C19 0.045(5) 0.032(4) 0.036(5) -0.001(3) 0.011(3) 0.007(3)
C20 0.042(4) 0.029(4) 0.034(4) 0.003(3) 0.016(3) -0.002(3)
O21 0.039(8) 0.037(8) 0.046(8) -0.011(6) 0.023(6) -0.009(6)
O22 0.055(10) 0.059(10) 0.062(10) -0.004(7) 0.032(7) -0.003(6)
C27 0.044(12) 0.045(13) 0.040(12) -0.004(7) 0.021(8) 0.003(7)
C21 0.027(4) 0.021(4) 0.015(3) -0.003(3) 0.013(3) 0.000(3)
C22 0.023(4) 0.018(3) 0.020(3) 0.001(3) 0.011(3) 0.004(3)
C23 0.049(7) 0.046(7) 0.050(7) -0.001(4) 0.023(5) -0.001(4)
C24 0.033(4) 0.030(4) 0.031(4) 0.004(3) 0.014(3) -0.003(3)
C25 0.029(4) 0.025(4) 0.025(4) 0.000(3) 0.014(3) 0.002(3)
C26 0.023(4) 0.014(3) 0.011(3) -0.002(2) 0.011(3) 0.005(3)
N3 0.036(6) 0.030(6) 0.032(6) 0.002(3) 0.015(4) -0.006(3)
C28 0.027(3) 0.027(3) 0.027(3) -0.0010(10) 0.0138(15) -0.0007(10)
C29 0.019(2) 0.018(2) 0.018(2) 0.0000(10) 0.0083(14) -0.0004(10)
C30 0.011(2) 0.010(2) 0.010(2) -0.0002(9) 0.0042(12) -0.0002(9)
O31 0.022(3) 0.020(3) 0.026(3) -0.003(2) 0.014(2) -0.007(2)
O32 0.032(3) 0.022(3) 0.034(3) -0.012(2) 0.015(2) -0.003(2)
C37 0.030(4) 0.018(4) 0.022(4) -0.004(3) 0.012(3) 0.001(3)
C31 0.020(3) 0.021(3) 0.015(3) 0.005(3) 0.009(3) 0.000(3)
C32 0.018(3) 0.016(3) 0.018(3) 0.002(3) 0.006(3) -0.004(3)
C33 0.010(2) 0.010(2) 0.010(2) 0.0003(9) 0.0048(12) -0.0004(9)
C34 0.015(3) 0.009(3) 0.013(3) 0.002(2) 0.007(2) -0.001(2)
C35 0.035(4) 0.036(4) 0.031(4) 0.002(3) 0.018(3) 0.000(3)
C36 0.029(4) 0.019(3) 0.014(3) -0.002(3) 0.007(3) 0.003(3)
N4 0.021(3) 0.014(3) 0.018(3) 0.002(2) 0.011(3) -0.002(2)
C38 0.027(3) 0.027(3) 0.027(3) -0.0010(10) 0.0138(15) -0.0007(10)
C39 0.019(2) 0.018(2) 0.018(2) 0.0000(10) 0.0083(14) -0.0004(10)
C40 0.011(2) 0.010(2) 0.010(2) -0.0002(9) 0.0042(12) -0.0002(9)
O4W 0.036(3) 0.032(3) 0.024(3) 0.006(2) 0.014(2) -0.006(3)
O1W 0.034(3) 0.038(3) 0.040(3) -0.001(3) 0.013(3) -0.007(3)
O3W 0.034(3) 0.034(3) 0.041(3) -0.003(3) 0.015(3) -0.007(3)
O2W 0.026(3) 0.027(3) 0.029(3) 0.001(2) 0.010(2) 0.006(2)

loop_
_atom_type_symbol
_atom_type_description
_atom_type_scat_dispersion_real
_atom_type_scat_dispersion_imag
_atom_type_scat_source
C C 0.0033 0.0016 'International Tables Vol C Tables 4.2.6.8 and 6.1.1.4'
H H 0.0000 0.0000 'International Tables Vol C Tables 4.2.6.8 and 6.1.1.4'
N N 0.0061 0.0033 'International Tables Vol C Tables 4.2.6.8 and 6.1.1.4'
O O 0.0106 0.0060 'International Tables Vol C Tables 4.2.6.8 and 6.1.1.4'
I I -0.4742 1.8119 'International Tables Vol C Tables 4.2.6.8 and 6.1.1.4'

loop_
_geom_angle_atom_site_label_1
_geom_angle_atom_site_label_2
_geom_angle_atom_site_label_3
_geom_angle
_geom_angle_site_symmetry_1
_geom_angle_site_symmetry_3
C7 O1 H1 109.3 . .
O2 C7 O1 123.45(12) . .
O2 C7 C1 119.41(12) . .
O1 C7 C1 114.64(11) . .
C7 C1 C6 120.59(9) . .
C7 C1 C2 119.57(10) . .
C6 C1 C2 119.57(11) . .
C1 C2 C3 117.01(10) . .
C1 C2 H2 121.5 . .
C3 C2 H2 121.6 . .
C4 C3 C2 121.65(9) . .
C4 C3 N1 121.78(10) . .
C2 C3 N1 116.15(9) . .
C5 C4 C3 118.63(10) . .
C5 C4 H4 120.6 . .
C3 C4 H4 120.8 . .
C6 C5 C4 119.96(11) . .
C6 C5 H5 120.0 . .
C4 C5 H5 120.0 . .
C5 C6 C1 122.53(11) . .
C5 C6 H6 118.7 . .
C1 C6 H6 118.8 . .
C10 N1 C8 110.93(8) . .
C10 N1 C3 111.25(8) . .
C8 N1 C3 115.29(9) . .
C10 N1 C9 107.87(8) . .
C8 N1 C9 105.61(8) . .
C3 N1 C9 105.31(8) . .
N1 C8 H8A 109.5 . .
N1 C8 H8B 109.5 . .
H8A C8 H8B 109.5 . .
N1 C8 H8C 109.4 . .
H8A C8 H8C 109.5 . .
H8B C8 H8C 109.5 . .
N1 C9 H9A 109.4 . .
N1 C9 H9B 109.5 . .
H9A C9 H9B 109.5 . .
N1 C9 H9C 109.5 . .
H9A C9 H9C 109.5 . .
H9B C9 H9C 109.5 . .
N1 C10 H10A 109.5 . .
N1 C10 H10B 109.5 . .
H10A C10 H10B 109.5 . .
N1 C10 H10C 109.4 . .
H10A C10 H10C 109.5 . .
H10B C10 H10C 109.5 . .
C17 O11 H11 109.7 . .
O12 C17 O11 122.68(13) . .
O12 C17 C11 121.76(13) . .
O11 C17 C11 115.56(9) . .
C16 C11 C12 123.38(11) . .
C16 C11 C17 118.25(10) . .
C12 C11 C17 118.16(10) . .
C13 C12 C11 117.94(12) . .
C13 C12 H12 121.0 . .
C11 C12 H12 121.1 . .
C12 C13 C14 123.00(12) . .
C12 C13 N2 120.52(13) . .
C14 C13 N2 116.46(12) . .
C15 C14 C13 116.09(12) . .
C15 C14 H14 122.0 . .
C13 C14 H14 121.9 . .
C16 C15 C14 123.31(12) . .
C16 C15 H15 118.3 . .
C14 C15 H15 118.4 . .
C15 C16 C11 116.03(11) . .
C15 C16 H16 122.0 . .
C11 C16 H16 122.0 . .
C19 N2 C20 104.11(11) . .
C19 N2 C13 112.37(10) . .
C20 N2 C13 107.84(10) . .
C19 N2 C18 114.90(11) . .
C20 N2 C18 101.17(9) . .
C13 N2 C18 114.91(11) . .
N2 C18 H18A 109.5 . .
N2 C18 H18B 109.6 . .
H18A C18 H18B 109.5 . .
N2 C18 H18C 109.3 . .
H18A C18 H18C 109.5 . .
H18B C18 H18C 109.5 . .
N2 C19 H19A 109.6 . .
N2 C19 H19B 109.5 . .
H19A C19 H19B 109.5 . .
N2 C19 H19C 109.3 . .
H19A C19 H19C 109.5 . .
H19B C19 H19C 109.5 . .
N2 C20 H20A 109.7 . .
N2 C20 H20B 109.3 . .
H20A C20 H20B 109.5 . .
N2 C20 H20C 109.5 . .
H20A C20 H20C 109.5 . .
H20B C20 H20C 109.5 . .
C27 O21 H21 109.7 . .
O22 C27 O21 115.0(4) . .
O22 C27 C21 129.5(4) . .
O21 C27 C21 115.2(2) . .
C22 C21 C26 121.23(13) . .
C22 C21 C27 118.08(17) . .
C26 C21 C27 120.65(16) . .
C21 C22 C23 125.82(13) . .
C21 C22 H22 119.6 . .
C23 C22 H22 114.0 . .
C22 C23 C24 115.98(10) . .
C22 C23 N3 132.0(4) . .
C24 C23 N3 111.0(4) . .
C23 C24 C25 120.90(12) . .
C23 C24 H24 119.6 . .
C25 C24 H24 119.7 . .
C24 C25 C26 120.02(13) . .
C24 C25 H25 120.1 . .
C26 C25 H25 120.0 . .
C21 C26 C25 115.51(11) . .
C21 C26 H26 122.1 . .
C25 C26 H26 122.3 . .
C29 N3 C23 118.6(6) . .
C29 N3 C28 104.2(5) . .
C23 N3 C28 105.0(4) . .
C29 N3 C30 114.4(3) . .
C23 N3 C30 110.9(5) . .
C28 N3 C30 101.6(5) . .
N3 C28 H28A 111.0 . .
N3 C28 H28B 109.4 . .
H28A C28 H28B 109.5 . .
N3 C28 H28C 108.0 . .
H28A C28 H28C 109.5 . .
H28B C28 H28C 109.5 . .
N3 C29 H29A 107.0 . .
N3 C29 H29B 109.4 . .
H29A C29 H29B 109.5 . .
N3 C29 H29C 112.0 . .
H29A C29 H29C 109.5 . .
H29B C29 H29C 109.5 . .
N3 C30 H30A 109.5 . .
N3 C30 H30B 111.0 . .
H30A C30 H30B 109.5 . .
N3 C30 H30C 108.0 . .
H30A C30 H30C 109.5 . .
H30B C30 H30C 109.5 . .
C37 O31 H31 109.3 . .
O32 C37 O31 126.2(10) . .
O32 C37 C31 123.4(9) . .
O31 C37 C31 110.4(7) . .
C32 C31 C36 118.01(12) . .
C32 C31 C37 124.8(9) . .
C36 C31 C37 117.1(10) . .
C31 C32 C33 119.81(11) . .
C31 C32 H32 120.0 . .
C33 C32 H32 120.1 . .
C34 C33 C32 119.66(9) . .
C34 C33 N4 119.21(10) . .
C32 C33 N4 121.09(10) . .
C33 C34 C35 123.76(12) . .
C33 C34 H34 118.1 . .
C35 C34 H34 118.1 . .
C34 C35 C36 115.47(14) . .
C34 C35 H35 122.2 . .
C36 C35 H35 122.3 . .
C35 C36 C31 123.15(11) . .
C35 C36 H36 118.4 . .
C31 C36 H36 118.4 . .
C38 N4 C39 112.90(9) . .
C38 N4 C33 110.77(9) . .
C39 N4 C33 112.15(9) . .
C38 N4 C40 102.00(9) . .
C39 N4 C40 111.47(9) . .
C33 N4 C40 106.96(8) . .
N4 C38 H38A 109.4 . .
N4 C38 H38B 109.4 . .
H38A C38 H38B 109.5 . .
N4 C38 H38C 109.6 . .
H38A C38 H38C 109.5 . .
H38B C38 H38C 109.5 . .
N4 C39 H39A 109.3 . .
N4 C39 H39B 109.6 . .
H39A C39 H39B 109.5 . .
N4 C39 H39C 109.5 . .
H39A C39 H39C 109.5 . .
H39B C39 H39C 109.5 . .
N4 C40 H40A 109.4 . .
N4 C40 H40B 109.5 . .
H40A C40 H40B 109.5 . .
N4 C40 H40C 109.6 . .
H40A C40 H40C 109.5 . .
H40B C40 H40C 109.5 . .
H14W O4W H24W 109.3 . .
H11W O1W H21W 109.5 . .
H13W O3W H23W 109.2 . .
H12W O2W H22W 109.4 . .

loop_
_geom_bond_atom_site_label_1
_geom_bond_atom_site_label_2
_geom_bond_distance
_geom_bond_site_symmetry_2
O1 C7 1.326(3) .
O1 H1 0.8200 .
O2 C7 1.254(2) .
C7 C1 1.5204(16) .
C1 C6 1.383(2) .
C1 C2 1.419(3) .
C2 C3 1.472(3) .
C2 H2 0.9300 .
C3 C4 1.4009(15) .
C3 N1 1.479(2) .
C4 C5 1.396(3) .
C4 H4 0.9300 .
C5 C6 1.410(2) .
C5 H5 0.9300 .
C6 H6 0.9300 .
N1 C10 1.4307(11) .
N1 C8 1.5047(17) .
N1 C9 1.5915(14) .
C8 H8A 0.9600 .
C8 H8B 0.9600 .
C8 H8C 0.9600 .
C9 H9A 0.9600 .
C9 H9B 0.9600 .
C9 H9C 0.9600 .
C10 H10A 0.9600 .
C10 H10B 0.9600 .
C10 H10C 0.9600 .
O11 C17 1.3095(18) .
O11 H11 0.8200 .
O12 C17 1.1841(13) .
C17 C11 1.5197(17) .
C11 C16 1.3315(19) .
C11 C12 1.4791(14) .
C12 C13 1.2960(18) .
C12 H12 0.9300 .
C13 C14 1.385(2) .
C13 N2 1.4546(16) .
C14 C15 1.4596(16) .
C14 H14 0.9300 .
C15 C16 1.3620(18) .
C15 H15 0.9300 .
C16 H16 0.9300 .
N2 C19 1.380(2) .
N2 C20 1.6009(17) .
N2 C18 1.444(2) .
C18 H18A 0.9600 .
C18 H18B 0.9600 .
C18 H18C 0.9600 .
C19 H19A 0.9600 .
C19 H19B 0.9600 .
C19 H19C 0.9600 .
C20 H20A 0.9600 .
C20 H20B 0.9600 .
C20 H20C 0.9600 .
O21 C27 1.336(3) .
O21 H21 0.8200 .
O22 C27 1.244(7) .
C27 C21 1.387(3) .
C21 C22 1.3659(16) .
C21 C26 1.403(2) .
C22 C23 1.2303(18) .
C22 H22 0.9300 .
C23 C24 1.438(2) .
C23 N3 1.495(4) .
C24 C25 1.3934(18) .
C24 H24 0.9300 .
C25 C26 1.365(2) .
C25 H25 0.9300 .
C26 H26 0.9300 .
N3 C29 1.378(17) .
N3 C28 1.486(9) .
N3 C30 1.508(6) .
C28 H28A 0.9600 .
C28 H28B 0.9600 .
C28 H28C 0.9600 .
C29 H29A 0.9600 .
C29 H29B 0.9600 .
C29 H29C 0.9600 .
C30 H30A 0.9600 .
C30 H30B 0.9600 .
C30 H30C 0.9600 .
O31 C37 1.334(5) .
O31 H31 0.8200 .
O32 C37 1.241(5) .
C37 C31 1.483(15) .
C31 C32 1.3057(15) .
C31 C36 1.4507(19) .
C32 C33 1.4752(16) .
C32 H32 0.9300 .
C33 C34 1.3697(16) .
C33 N4 1.5529(14) .
C34 C35 1.3391(16) .
C34 H34 0.9300 .
C35 C36 1.433(2) .
C35 H35 0.9300 .
C36 H36 0.9300 .
N4 C38 1.5476(19) .
N4 C39 1.3984(14) .
N4 C40 1.6015(15) .
C38 H38A 0.9600 .
C38 H38B 0.9600 .
C38 H38C 0.9600 .
C39 H39A 0.9600 .
C39 H39B 0.9600 .
C39 H39C 0.9600 .
C40 H40A 0.9600 .
C40 H40B 0.9600 .
C40 H40C 0.9600 .
O4W H14W 0.8495 .
O4W H24W 0.8474 .
O1W H11W 0.8480 .
O1W H21W 0.8497 .
O3W H13W 0.8474 .
O3W H23W 0.8477 .
O2W H12W 0.8460 .
O2W H22W 0.8507 .

loop_
_geom_torsion_atom_site_label_1
_geom_torsion_atom_site_label_2
_geom_torsion_atom_site_label_3
_geom_torsion_atom_site_label_4
_geom_torsion
_geom_torsion_site_symmetry_1
_geom_torsion_site_symmetry_2
_geom_torsion_site_symmetry_3
_geom_torsion_site_symmetry_4
O2 C7 C1 C6 175.71(16) . . . .
O1 C7 C1 C6 13.04(16) . . . .
O2 C7 C1 C2 -10.28(18) . . . .
O1 C7 C1 C2 -172.95(11) . . . .
C7 C1 C2 C3 -177.73(8) . . . .
C6 C1 C2 C3 -3.66(14) . . . .
C1 C2 C3 C4 7.76(13) . . . .
C1 C2 C3 N1 -179.56(8) . . . .
C2 C3 C4 C5 -4.27(14) . . . .
N1 C3 C4 C5 -176.55(9) . . . .
C3 C4 C5 C6 -3.27(15) . . . .
C4 C5 C6 C1 7.51(17) . . . .
C7 C1 C6 C5 170.26(10) . . . .
C2 C1 C6 C5 -3.76(17) . . . .
C4 C3 N1 C10 59.64(13) . . . .
C2 C3 N1 C10 -113.04(10) . . . .
C4 C3 N1 C8 -172.94(8) . . . .
C2 C3 N1 C8 14.39(12) . . . .
C4 C3 N1 C9 -56.97(11) . . . .
C2 C3 N1 C9 130.36(9) . . . .
O12 C17 C11 C16 3.58(16) . . . .
O11 C17 C11 C16 -175.23(10) . . . .
O12 C17 C11 C12 -171.28(10) . . . .
O11 C17 C11 C12 9.91(14) . . . .
C16 C11 C12 C13 1.52(15) . . . .
C17 C11 C12 C13 176.09(10) . . . .
C11 C12 C13 C14 3.55(17) . . . .
C11 C12 C13 N2 -178.14(9) . . . .
C12 C13 C14 C15 -5.15(18) . . . .
N2 C13 C14 C15 176.48(10) . . . .
C13 C14 C15 C16 2.03(17) . . . .
C14 C15 C16 C11 2.49(17) . . . .
C12 C11 C16 C15 -4.33(16) . . . .
C17 C11 C16 C15 -178.90(10) . . . .
C12 C13 N2 C19 121.05(14) . . . .
C14 C13 N2 C19 -60.53(16) . . . .
C12 C13 N2 C20 -124.79(13) . . . .
C14 C13 N2 C20 53.63(15) . . . .
C12 C13 N2 C18 -12.83(16) . . . .
C14 C13 N2 C18 165.59(11) . . . .
O22 C27 C21 C22 -12.9(8) . . . .
O21 C27 C21 C22 174.35(17) . . . .
O22 C27 C21 C26 164.8(7) . . . .
O21 C27 C21 C26 -7.9(3) . . . .
C26 C21 C22 C23 0.39(19) . . . .
C27 C21 C22 C23 178.11(19) . . . .
C21 C22 C23 C24 -5.07(18) . . . .
C21 C22 C23 N3 -172.4(3) . . . .
C22 C23 C24 C25 8.88(17) . . . .
N3 C23 C24 C25 178.8(3) . . . .
C23 C24 C25 C26 -8.06(18) . . . .
C22 C21 C26 C25 0.80(16) . . . .
C27 C21 C26 C25 -176.87(18) . . . .
C24 C25 C26 C21 3.13(17) . . . .
C22 C23 N3 C29 -160.3(3) . . . .
C24 C23 N3 C29 31.9(5) . . . .
C22 C23 N3 C28 -44.5(6) . . . .
C24 C23 N3 C28 147.7(7) . . . .
C22 C23 N3 C30 64.5(7) . . . .
C24 C23 N3 C30 -103.4(6) . . . .
O32 C37 C31 C32 -170.58(12) . . . .
O31 C37 C31 C32 7.43(16) . . . .
O32 C37 C31 C36 13.03(17) . . . .
O31 C37 C31 C36 -168.96(10) . . . .
C36 C31 C32 C33 -3.25(15) . . . .
C37 C31 C32 C33 -179.61(10) . . . .
C31 C32 C33 C34 0.15(15) . . . .
C31 C32 C33 N4 -177.31(10) . . . .
C32 C33 C34 C35 2.63(15) . . . .
N4 C33 C34 C35 -179.86(10) . . . .
C33 C34 C35 C36 -1.81(16) . . . .
C34 C35 C36 C31 -1.56(17) . . . .
C32 C31 C36 C35 4.15(17) . . . .
C37 C31 C36 C35 -179.21(11) . . . .
C34 C33 N4 C38 -171.39(9) . . . .
C32 C33 N4 C38 6.08(13) . . . .
C34 C33 N4 C39 61.48(13) . . . .
C32 C33 N4 C39 -121.05(11) . . . .
C34 C33 N4 C40 -61.02(12) . . . .
C32 C33 N4 C40 116.45(10) . . . .
